data_1517642
loop_
_publ_author_name
'Tiffany M. Smith'
'Jose Vargas'
'Diona Symester'
'Michael Tichenor'
'Charles J. O-Connor'
'Jon Zubieta'

_publ_section_title
;
 Metal-organophosphonate chemistry: Hydrothermal syntheses and structures
 of copper(II)-xylyldiphosphonates with organonitrogen coligands
;
_journal_name_full
;
Inorganica Chimica Acta
;
_journal_page_first 63
_journal_page_last 77
_journal_volume 403
_journal_year 2013
_chemical_formula_moiety 'C18 H18 Cu N2 O6 P2, 2(H2 O)'
_chemical_formula_sum 'C18 H22 Cu N2 O8 P2'
_chemical_formula_weight 519.86
_space_group_IT_number 2
_symmetry_cell_setting triclinic
_symmetry_space_group_name_Hall '-P 1'
_symmetry_space_group_name_H-M 'P -1'
_atom_sites_solution_hydrogens geom
_atom_sites_solution_primary direct
_atom_sites_solution_secondary difmap
_cell_angle_alpha 110.062(2)
_cell_angle_beta 108.237(2)
_cell_angle_gamma 91.260(2)
_cell_formula_units_Z 2
_cell_length_a 9.9436(13)
_cell_length_b 10.0660(14)
_cell_length_c 11.3028(15)
_cell_measurement_reflns_used 1927
_cell_measurement_temperature 90(2)
_cell_measurement_theta_max 24.98
_cell_measurement_theta_min 2.37
_cell_volume 998.6(2)
_computing_cell_refinement 'Bruker SMART (Bruker, 2002)'
_computing_data_collection 'Bruker SMART (Bruker, 2002)'
_computing_data_reduction 'Bruker SAINT (Bruker, 2002)'
_computing_molecular_graphics 'CrystalMaker (Palmer, 2006)'
_computing_publication_material 'Bruker SHELXTL (Bruker, 2002)'
_computing_structure_refinement 'SHELXL-97 (Sheldrick, 1997)'
_computing_structure_solution 'SHELXS-97 (Sheldrick, 1997)'
_diffrn_ambient_temperature 90(2)
_diffrn_detector_area_resol_mean 512
_diffrn_measured_fraction_theta_full 0.995
_diffrn_measured_fraction_theta_max 0.995
_diffrn_measurement_device_type 'Bruker APEX CCD area detector'
_diffrn_measurement_method 'Phi and omega scans'
_diffrn_radiation_monochromator graphite
_diffrn_radiation_probe x-ray
_diffrn_radiation_type MoK\a
_diffrn_radiation_wavelength 0.71073
_diffrn_reflns_av_R_equivalents 0.0910
_diffrn_reflns_av_sigmaI/netI 0.1064
_diffrn_reflns_limit_h_max 11
_diffrn_reflns_limit_h_min -11
_diffrn_reflns_limit_k_max 11
_diffrn_reflns_limit_k_min -11
_diffrn_reflns_limit_l_max 13
_diffrn_reflns_limit_l_min -12
_diffrn_reflns_number 7492
_diffrn_reflns_theta_full 25.03
_diffrn_reflns_theta_max 25.03
_diffrn_reflns_theta_min 2.04
_diffrn_source 'fine-focus sealed tube'
_diffrn_standards_decay_% 0.001
_exptl_absorpt_coefficient_mu 1.306
_exptl_absorpt_correction_T_max 0.9496
_exptl_absorpt_correction_T_min 0.7802
_exptl_absorpt_correction_type multi-scan
_exptl_absorpt_process_details 'SADABS SHELXL-97 (Sheldrick, 1997)'
_exptl_crystal_colour blue
_exptl_crystal_density_diffrn 1.729
_exptl_crystal_density_method 'not measured'
_exptl_crystal_description plate
_exptl_crystal_F_000 534
_exptl_crystal_size_max 0.20
_exptl_crystal_size_mid 0.10
_exptl_crystal_size_min 0.04
_refine_diff_density_max 1.555
_refine_diff_density_min -0.965
_refine_diff_density_rms 0.129
_refine_ls_extinction_method none
_refine_ls_goodness_of_fit_ref 1.162
_refine_ls_hydrogen_treatment mixed
_refine_ls_matrix_type full
_refine_ls_number_parameters 294
_refine_ls_number_reflns 3501
_refine_ls_number_restraints 6
_refine_ls_restrained_S_all 1.164
_refine_ls_R_factor_all 0.0714
_refine_ls_R_factor_gt 0.0490
_refine_ls_shift/su_max 0.031
_refine_ls_shift/su_mean 0.001
_refine_ls_structure_factor_coef Fsqd
_refine_ls_weighting_details 'calc w=1/[\s^2^(Fo^2^)+(0.0179P)^2^+0.0000P] where P=(Fo^2^+2Fc^2^)/3'
_refine_ls_weighting_scheme calc
_refine_ls_wR_factor_gt 0.1042
_refine_ls_wR_factor_ref 0.1108
_reflns_number_gt 2606
_reflns_number_total 3501
_reflns_threshold_expression >2sigma(I)
_cod_data_source_file ICA-2013-403-63-77-8.cif
_cod_data_source_block compound_8
_cod_original_sg_symbol_Hall -P1
_cod_original_sg_symbol_H-M P-1
_cod_database_code 1517642

loop_
_symmetry_equiv_pos_as_xyz
'x, y, z'
'-x, -y, -z'

loop_
_atom_site_label
_atom_site_type_symbol
_atom_site_fract_x
_atom_site_fract_y
_atom_site_fract_z
_atom_site_U_iso_or_equiv
_atom_site_adp_type
_atom_site_occupancy
_atom_site_symmetry_multiplicity
_atom_site_calc_flag
_atom_site_refinement_flags
Cu1 Cu 0.24705(6) 0.13110(6) 0.04477(6) 0.01477(18) Uani 1 1 d .
P1 P 0.31786(12) 0.41617(14) 0.34623(12) 0.0171(3) Uani 1 1 d .
P2 P 0.06563(12) -0.01222(14) 0.16699(12) 0.0149(3) Uani 1 1 d .
O1 O 0.0657(3) 0.1253(3) -0.0932(3) 0.0171(8) Uani 1 1 d .
O2 O 0.1682(3) -0.0147(3) 0.0915(3) 0.0150(7) Uani 1 1 d .
O3 O 0.2138(3) 0.3114(3) 0.2149(3) 0.0180(8) Uani 1 1 d .
O4 O 0.0164(3) 0.1382(3) 0.2129(3) 0.0179(8) Uani 1 1 d .
H4' H 0.0759 0.1991 0.2173 0.021 Uiso 1 1 calc R
O5 O 0.4470(3) 0.4767(4) 0.3224(3) 0.0212(8) Uani 1 1 d .
H5' H 0.5120 0.5154 0.3943 0.025 Uiso 1 1 calc R
O6 O 0.3662(3) 0.3496(3) 0.4537(3) 0.0211(8) Uani 1 1 d .
O90 O 0.5006(12) 0.8459(11) 0.4407(13) 0.180(4) Uani 1 1 d D
H90A H 0.436(12) 0.766(9) 0.386(12) 0.216 Uiso 1 1 d D
H90B H 0.563(12) 0.807(13) 0.495(14) 0.216 Uiso 1 1 d D
O91 O 0.0449(7) 0.6111(6) 0.9654(5) 0.0760(17) Uani 1 1 d D
H91A H 0.089(7) 0.617(8) 0.915(5) 0.091 Uiso 1 1 d D
H91B H 0.083(8) 0.668(7) 1.046(3) 0.091 Uiso 1 1 d D
N1 N 0.3553(4) 0.2366(4) -0.0261(4) 0.0163(9) Uani 1 1 d .
N2 N 0.4471(4) 0.1152(4) 0.1472(4) 0.0144(9) Uani 1 1 d .
C1 C 0.2986(5) 0.2938(5) -0.1182(5) 0.0190(11) Uani 1 1 d .
H1 H 0.2002 0.2942 -0.1473 0.023 Uiso 1 1 calc R
C2 C 0.3804(5) 0.3520(5) -0.1716(5) 0.0245(13) Uani 1 1 d .
H2 H 0.3376 0.3915 -0.2351 0.029 Uiso 1 1 calc R
C3 C 0.5261(5) 0.3513(5) -0.1302(5) 0.0259(13) Uani 1 1 d .
H3 H 0.5826 0.3887 -0.1664 0.031 Uiso 1 1 calc R
C4 C 0.5868(5) 0.2945(5) -0.0348(5) 0.0214(12) Uani 1 1 d .
H4 H 0.6852 0.2951 -0.0039 0.026 Uiso 1 1 calc R
C5 C 0.4996(5) 0.2364(5) 0.0147(4) 0.0150(11) Uani 1 1 d .
C6 C 0.5517(5) 0.1695(5) 0.1158(4) 0.0149(11) Uani 1 1 d .
C7 C 0.6943(5) 0.1583(5) 0.1732(5) 0.0180(11) Uani 1 1 d .
H7 H 0.7645 0.1919 0.1479 0.022 Uiso 1 1 calc R
C8 C 0.7304(5) 0.0963(5) 0.2686(5) 0.0195(12) Uani 1 1 d .
H8 H 0.8255 0.0889 0.3092 0.023 Uiso 1 1 calc R
C9 C 0.6245(5) 0.0456(5) 0.3029(5) 0.0199(12) Uani 1 1 d .
H9 H 0.6472 0.0053 0.3682 0.024 Uiso 1 1 calc R
C10 C 0.4839(5) 0.0552(5) 0.2391(4) 0.0193(11) Uani 1 1 d .
H10 H 0.4123 0.0187 0.2611 0.023 Uiso 1 1 calc R
C11 C 0.1646(5) -0.0375(6) 0.3199(4) 0.0186(12) Uani 1 1 d .
H11A H 0.1915 -0.1328 0.2972 0.022 Uiso 1 1 calc R
H11B H 0.2520 0.0305 0.3652 0.022 Uiso 1 1 calc R
C12 C 0.0814(5) -0.0192(5) 0.4152(4) 0.0174(11) Uani 1 1 d .
C13 C -0.0014(4) -0.1354(5) 0.4122(4) 0.0159(11) Uani 1 1 d .
H13 H -0.0028 -0.2267 0.3529 0.019 Uiso 1 1 calc R
C14 C -0.0815(5) -0.1164(5) 0.4964(4) 0.0162(11) Uani 1 1 d .
H14 H -0.1354 -0.1950 0.4935 0.019 Uiso 1 1 calc R
C15 C 0.2301(5) 0.5666(5) 0.4104(5) 0.0231(12) Uani 1 1 d .
H15A H 0.3013 0.6403 0.4855 0.028 Uiso 1 1 calc R
H15B H 0.1920 0.6055 0.3411 0.028 Uiso 1 1 calc R
C16 C 0.1092(5) 0.5325(5) 0.4560(5) 0.0215(12) Uani 1 1 d .
C17 C 0.1403(5) 0.5341(5) 0.5850(5) 0.0198(11) Uani 1 1 d .
H17 H 0.2349 0.5560 0.6425 0.024 Uiso 1 1 calc R
C18 C 0.0335(5) 0.5037(5) 0.6293(5) 0.0220(12) Uani 1 1 d .
H18 H 0.0565 0.5074 0.7167 0.026 Uiso 1 1 calc R

loop_
_atom_site_aniso_label
_atom_site_aniso_U_11
_atom_site_aniso_U_22
_atom_site_aniso_U_33
_atom_site_aniso_U_23
_atom_site_aniso_U_13
_atom_site_aniso_U_12
Cu1 0.0092(3) 0.0229(4) 0.0136(3) 0.0092(3) 0.0032(2) 0.0015(2)
P1 0.0135(6) 0.0199(7) 0.0167(7) 0.0053(6) 0.0053(5) 0.0022(5)
P2 0.0104(6) 0.0235(8) 0.0123(6) 0.0091(6) 0.0032(5) 0.0012(5)
O1 0.0099(15) 0.027(2) 0.0159(18) 0.0122(16) 0.0021(14) 0.0010(14)
O2 0.0117(16) 0.0212(19) 0.0109(17) 0.0058(15) 0.0026(13) -0.0001(14)
O3 0.0165(17) 0.0198(19) 0.0145(18) 0.0038(15) 0.0042(14) -0.0029(15)
O4 0.0119(16) 0.0239(19) 0.0206(18) 0.0107(16) 0.0062(14) 0.0014(15)
O5 0.0152(17) 0.028(2) 0.0205(19) 0.0098(17) 0.0057(15) -0.0005(16)
O6 0.0209(18) 0.026(2) 0.0206(19) 0.0123(16) 0.0082(15) 0.0046(16)
O90 0.174(10) 0.167(8) 0.208(11) 0.048(8) 0.102(8) 0.027(7)
O91 0.134(5) 0.044(3) 0.074(4) 0.020(3) 0.068(4) 0.010(3)
N1 0.0132(19) 0.018(2) 0.017(2) 0.0074(19) 0.0032(17) 0.0011(17)
N2 0.0114(19) 0.018(2) 0.011(2) 0.0034(18) 0.0026(16) 0.0003(17)
C1 0.017(2) 0.023(3) 0.016(3) 0.010(2) 0.002(2) -0.001(2)
C2 0.031(3) 0.024(3) 0.018(3) 0.009(2) 0.007(2) 0.000(2)
C3 0.030(3) 0.027(3) 0.025(3) 0.010(3) 0.013(2) -0.003(2)
C4 0.019(3) 0.022(3) 0.022(3) 0.006(2) 0.006(2) -0.003(2)
C5 0.015(2) 0.016(3) 0.014(3) 0.005(2) 0.006(2) -0.001(2)
C6 0.013(2) 0.013(3) 0.013(2) 0.001(2) 0.0006(19) -0.001(2)
C7 0.010(2) 0.021(3) 0.020(3) 0.004(2) 0.004(2) -0.001(2)
C8 0.011(2) 0.026(3) 0.016(3) 0.004(2) 0.002(2) 0.004(2)
C9 0.021(3) 0.026(3) 0.012(3) 0.009(2) 0.003(2) 0.005(2)
C10 0.017(2) 0.027(3) 0.014(3) 0.008(2) 0.006(2) 0.002(2)
C11 0.011(2) 0.036(3) 0.014(3) 0.014(2) 0.004(2) 0.006(2)
C12 0.013(2) 0.031(3) 0.011(2) 0.012(2) 0.001(2) 0.006(2)
C13 0.013(2) 0.022(3) 0.011(2) 0.009(2) -0.001(2) 0.001(2)
C14 0.011(2) 0.022(3) 0.015(3) 0.011(2) 0.000(2) -0.002(2)
C15 0.019(3) 0.026(3) 0.029(3) 0.011(3) 0.013(2) 0.002(2)
C16 0.023(3) 0.012(3) 0.036(3) 0.010(2) 0.016(2) 0.006(2)
C17 0.020(3) 0.015(3) 0.024(3) 0.005(2) 0.009(2) 0.004(2)
C18 0.025(3) 0.019(3) 0.024(3) 0.008(2) 0.011(2) 0.006(2)

loop_
_atom_type_symbol
_atom_type_description
_atom_type_scat_dispersion_real
_atom_type_scat_dispersion_imag
_atom_type_scat_source
C C 0.0033 0.0016 'International Tables Vol C Tables 4.2.6.8 and 6.1.1.4'
N N 0.0061 0.0033 'International Tables Vol C Tables 4.2.6.8 and 6.1.1.4'
O O 0.0106 0.0060 'International Tables Vol C Tables 4.2.6.8 and 6.1.1.4'
P P 0.1023 0.0942 'International Tables Vol C Tables 4.2.6.8 and 6.1.1.4'
Cu Cu 0.3201 1.2651 'International Tables Vol C Tables 4.2.6.8 and 6.1.1.4'
H H 0.0000 0.0000 'International Tables Vol C Tables 4.2.6.8 and 6.1.1.4'

loop_
_geom_angle_atom_site_label_1
_geom_angle_atom_site_label_2
_geom_angle_atom_site_label_3
_geom_angle
_geom_angle_site_symmetry_1
_geom_angle_site_symmetry_3
O2 Cu1 O1 93.61(12) . .
O2 Cu1 N1 164.04(15) . .
O1 Cu1 N1 91.26(13) . .
O2 Cu1 N2 91.26(14) . .
O1 Cu1 N2 166.11(15) . .
N1 Cu1 N2 80.75(15) . .
O2 Cu1 O3 92.61(12) . .
O1 Cu1 O3 96.49(12) . .
N1 Cu1 O3 101.93(14) . .
N2 Cu1 O3 96.27(13) . .
O3 P1 O6 112.25(18) . .
O3 P1 O5 110.11(18) . .
O6 P1 O5 111.47(18) . .
O3 P1 C15 108.9(2) . .
O6 P1 C15 107.2(2) . .
O5 P1 C15 106.6(2) . .
O1 P2 O2 115.49(18) 2 .
O1 P2 O4 108.82(18) 2 .
O2 P2 O4 111.26(19) . .
O1 P2 C11 108.2(2) 2 .
O2 P2 C11 107.10(19) . .
O4 P2 C11 105.5(2) . .
P2 O1 Cu1 130.71(19) 2 .
P2 O2 Cu1 132.3(2) . .
P1 O3 Cu1 132.05(19) . .
P2 O4 H4' 109.5 . .
P1 O5 H5' 109.5 . .
H90A O90 H90B 99(4) . .
H91A O91 H91B 114(5) . .
C1 N1 C5 117.8(4) . .
C1 N1 Cu1 126.3(3) . .
C5 N1 Cu1 115.5(3) . .
C10 N2 C6 118.9(4) . .
C10 N2 Cu1 126.0(3) . .
C6 N2 Cu1 115.2(3) . .
N1 C1 C2 122.5(5) . .
N1 C1 H1 118.7 . .
C2 C1 H1 118.7 . .
C3 C2 C1 119.4(5) . .
C3 C2 H2 120.3 . .
C1 C2 H2 120.3 . .
C2 C3 C4 119.1(5) . .
C2 C3 H3 120.5 . .
C4 C3 H3 120.5 . .
C3 C4 C5 119.2(5) . .
C3 C4 H4 120.4 . .
C5 C4 H4 120.4 . .
N1 C5 C4 122.0(4) . .
N1 C5 C6 113.7(4) . .
C4 C5 C6 124.3(4) . .
N2 C6 C7 121.3(4) . .
N2 C6 C5 114.5(4) . .
C7 C6 C5 124.2(4) . .
C8 C7 C6 119.0(4) . .
C8 C7 H7 120.5 . .
C6 C7 H7 120.5 . .
C9 C8 C7 119.4(4) . .
C9 C8 H8 120.3 . .
C7 C8 H8 120.3 . .
C8 C9 C10 119.1(4) . .
C8 C9 H9 120.4 . .
C10 C9 H9 120.4 . .
N2 C10 C9 122.3(4) . .
N2 C10 H10 118.8 . .
C9 C10 H10 118.8 . .
C12 C11 P2 113.4(3) . .
C12 C11 H11A 108.9 . .
P2 C11 H11A 108.9 . .
C12 C11 H11B 108.9 . .
P2 C11 H11B 108.9 . .
H11A C11 H11B 107.7 . .
C14 C12 C13 118.7(5) 2_556 .
C14 C12 C11 119.6(4) 2_556 .
C13 C12 C11 121.6(5) . .
C14 C13 C12 121.1(5) . .
C14 C13 H13 119.5 . .
C12 C13 H13 119.5 . .
C12 C14 C13 120.2(5) 2_556 .
C12 C14 H14 119.9 2_556 .
C13 C14 H14 119.9 . .
C16 C15 P1 115.1(3) . .
C16 C15 H15A 108.5 . .
P1 C15 H15A 108.5 . .
C16 C15 H15B 108.5 . .
P1 C15 H15B 108.5 . .
H15A C15 H15B 107.5 . .
C17 C16 C18 118.3(4) . 2_566
C17 C16 C15 119.6(4) . .
C18 C16 C15 122.1(5) 2_566 .
C18 C17 C16 121.0(5) . .
C18 C17 H17 119.5 . .
C16 C17 H17 119.5 . .
C17 C18 C16 120.7(5) . 2_566
C17 C18 H18 119.7 . .
C16 C18 H18 119.7 2_566 .

loop_
_geom_bond_atom_site_label_1
_geom_bond_atom_site_label_2
_geom_bond_distance
_geom_bond_site_symmetry_2
Cu1 O2 1.946(3) .
Cu1 O1 1.965(3) .
Cu1 N1 2.000(4) .
Cu1 N2 2.006(4) .
Cu1 O3 2.266(3) .
P1 O3 1.517(3) .
P1 O6 1.537(3) .
P1 O5 1.545(3) .
P1 C15 1.811(5) .
P2 O1 1.516(3) 2
P2 O2 1.516(3) .
P2 O4 1.566(4) .
P2 C11 1.808(4) .
O1 P2 1.516(3) 2
O4 H4' 0.8200 .
O5 H5' 0.8200 .
O90 H90A 0.91(2) .
O90 H90B 0.92(2) .
O91 H91A 0.84(2) .
O91 H91B 0.84(2) .
N1 C1 1.339(6) .
N1 C5 1.363(6) .
N2 C10 1.335(6) .
N2 C6 1.358(6) .
C1 C2 1.378(7) .
C1 H1 0.9300 .
C2 C3 1.377(7) .
C2 H2 0.9300 .
C3 C4 1.373(7) .
C3 H3 0.9300 .
C4 C5 1.384(7) .
C4 H4 0.9300 .
C5 C6 1.483(6) .
C6 C7 1.388(6) .
C7 C8 1.382(6) .
C7 H7 0.9300 .
C8 C9 1.373(7) .
C8 H8 0.9300 .
C9 C10 1.381(6) .
C9 H9 0.9300 .
C10 H10 0.9300 .
C11 C12 1.519(6) .
C11 H11A 0.9700 .
C11 H11B 0.9700 .
C12 C14 1.388(7) 2_556
C12 C13 1.399(6) .
C13 C14 1.391(7) .
C13 H13 0.9300 .
C14 C12 1.388(7) 2_556
C14 H14 0.9300 .
C15 C16 1.524(7) .
C15 H15A 0.9700 .
C15 H15B 0.9700 .
C16 C17 1.386(7) .
C16 C18 1.398(6) 2_566
C17 C18 1.377(7) .
C17 H17 0.9300 .
C18 C16 1.398(6) 2_566
C18 H18 0.9300 .

loop_
_geom_torsion_atom_site_label_1
_geom_torsion_atom_site_label_2
_geom_torsion_atom_site_label_3
_geom_torsion_atom_site_label_4
_geom_torsion
_geom_torsion_site_symmetry_1
_geom_torsion_site_symmetry_4
O2 Cu1 O1 P2 -19.0(3) . 2
N1 Cu1 O1 P2 145.8(3) . 2
N2 Cu1 O1 P2 91.3(6) . 2
O3 Cu1 O1 P2 -112.1(3) . 2
O1 P2 O2 Cu1 125.2(2) 2 .
O4 P2 O2 Cu1 0.5(3) . .
C11 P2 O2 Cu1 -114.3(3) . .
O1 Cu1 O2 P2 -72.9(2) . .
N1 Cu1 O2 P2 179.6(4) . .
N2 Cu1 O2 P2 120.1(2) . .
O3 Cu1 O2 P2 23.8(2) . .
O6 P1 O3 Cu1 -79.8(3) . .
O5 P1 O3 Cu1 45.0(3) . .
C15 P1 O3 Cu1 161.6(2) . .
O2 Cu1 O3 P1 108.2(2) . .
O1 Cu1 O3 P1 -157.9(2) . .
N1 Cu1 O3 P1 -65.2(3) . .
N2 Cu1 O3 P1 16.6(3) . .
O2 Cu1 N1 C1 117.7(5) . .
O1 Cu1 N1 C1 9.9(4) . .
N2 Cu1 N1 C1 178.5(4) . .
O3 Cu1 N1 C1 -87.0(4) . .
O2 Cu1 N1 C5 -55.3(7) . .
O1 Cu1 N1 C5 -163.1(4) . .
N2 Cu1 N1 C5 5.5(3) . .
O3 Cu1 N1 C5 100.0(3) . .
O2 Cu1 N2 C10 -17.0(4) . .
O1 Cu1 N2 C10 -127.5(6) . .
N1 Cu1 N2 C10 176.9(4) . .
O3 Cu1 N2 C10 75.8(4) . .
O2 Cu1 N2 C6 161.9(3) . .
O1 Cu1 N2 C6 51.3(8) . .
N1 Cu1 N2 C6 -4.2(3) . .
O3 Cu1 N2 C6 -105.3(3) . .
C5 N1 C1 C2 -0.3(7) . .
Cu1 N1 C1 C2 -173.2(4) . .
N1 C1 C2 C3 0.4(8) . .
C1 C2 C3 C4 -1.1(8) . .
C2 C3 C4 C5 1.6(8) . .
C1 N1 C5 C4 0.8(7) . .
Cu1 N1 C5 C4 174.5(4) . .
C1 N1 C5 C6 -179.4(4) . .
Cu1 N1 C5 C6 -5.8(5) . .
C3 C4 C5 N1 -1.5(8) . .
C3 C4 C5 C6 178.8(5) . .
C10 N2 C6 C7 2.7(7) . .
Cu1 N2 C6 C7 -176.2(4) . .
C10 N2 C6 C5 -178.7(4) . .
Cu1 N2 C6 C5 2.3(5) . .
N1 C5 C6 N2 2.2(6) . .
C4 C5 C6 N2 -178.0(5) . .
N1 C5 C6 C7 -179.2(4) . .
C4 C5 C6 C7 0.5(8) . .
N2 C6 C7 C8 -2.9(7) . .
C5 C6 C7 C8 178.6(4) . .
C6 C7 C8 C9 0.9(7) . .
C7 C8 C9 C10 1.3(7) . .
C6 N2 C10 C9 -0.4(7) . .
Cu1 N2 C10 C9 178.4(4) . .
C8 C9 C10 N2 -1.6(8) . .
O1 P2 C11 C12 -62.1(4) 2 .
O2 P2 C11 C12 172.8(3) . .
O4 P2 C11 C12 54.2(4) . .
P2 C11 C12 C14 -85.0(5) . 2_556
P2 C11 C12 C13 92.0(5) . .
C14 C12 C13 C14 -0.5(7) 2_556 .
C11 C12 C13 C14 -177.5(4) . .
C12 C13 C14 C12 0.5(7) . 2_556
O3 P1 C15 C16 68.0(4) . .
O6 P1 C15 C16 -53.7(4) . .
O5 P1 C15 C16 -173.2(3) . .
P1 C15 C16 C17 85.4(5) . .
P1 C15 C16 C18 -93.2(5) . 2_566
C18 C16 C17 C18 -1.3(8) 2_566 .
C15 C16 C17 C18 -180.0(5) . .
C16 C17 C18 C16 1.4(8) . 2_566
